data_4345522
loop_
_publ_author_name
'Lapenta, Rosita'
'Buonerba, Antonio'
'De Nisi, Assunta'
'Monari, Magda'
'Grassi, Alfonso'
'Milione, Stefano'
'Capacchione, Carmine'

_publ_section_title
;
 Stereorigid OSSO-Type Group 4 Metal Complexes in the Ring-Opening
 Polymerization of rac-Lactide.
;
_journal_issue 6
_journal_name_full 'Inorganic chemistry'
_journal_page_first 3447
_journal_page_last 3458
_journal_paper_doi 10.1021/acs.inorgchem.6b02987
_journal_volume 56
_journal_year 2017
_chemical_formula_sum 'C71 H82 O4 S2 Zr'
_chemical_formula_weight 1154.70
_space_group_crystal_system triclinic
_space_group_IT_number 2
_space_group_name_Hall '-P 1'
_space_group_name_H-M_alt 'P -1'
_symmetry_space_group_name_Hall '-P 1'
_symmetry_space_group_name_H-M 'P -1'
_atom_sites_solution_hydrogens geom
_audit_creation_method SHELXL-2014/7
_cell_angle_alpha 97.925(3)
_cell_angle_beta 101.671(3)
_cell_angle_gamma 98.390(3)
_cell_formula_units_Z 2
_cell_length_a 12.2584(8)
_cell_length_b 13.0961(8)
_cell_length_c 20.3390(13)
_cell_measurement_reflns_used 9397
_cell_measurement_temperature 100(2)
_cell_measurement_theta_max 24.81
_cell_measurement_theta_min 2.21
_cell_volume 3115.9(3)
_computing_cell_refinement 'Bruker SAINT'
_computing_data_collection 'Bruker APEX2'
_computing_data_reduction 'Bruker SAINT'
_computing_molecular_graphics 'Bruker SHELXTL'
_computing_publication_material 'Bruker SHELXTL'
_computing_structure_refinement 'SHELXL-2014 (Sheldrick 2014)'
_computing_structure_solution 'SHELXS-97 (Sheldrick 2008)'
_diffrn_ambient_temperature 100(2)
_diffrn_measured_fraction_theta_full 0.987
_diffrn_measured_fraction_theta_max 0.987
_diffrn_measurement_device_type 'Bruker APEX-II CCD'
_diffrn_measurement_method '\f and \w scans'
_diffrn_radiation_type MoK\a
_diffrn_radiation_wavelength 0.71073
_diffrn_reflns_av_R_equivalents 0.0318
_diffrn_reflns_av_unetI/netI 0.0255
_diffrn_reflns_Laue_measured_fraction_full 0.987
_diffrn_reflns_Laue_measured_fraction_max 0.987
_diffrn_reflns_limit_h_max 14
_diffrn_reflns_limit_h_min -14
_diffrn_reflns_limit_k_max 15
_diffrn_reflns_limit_k_min -15
_diffrn_reflns_limit_l_max 23
_diffrn_reflns_limit_l_min -23
_diffrn_reflns_number 43666
_diffrn_reflns_point_group_measured_fraction_full 0.987
_diffrn_reflns_point_group_measured_fraction_max 0.987
_diffrn_reflns_theta_full 24.927
_diffrn_reflns_theta_max 24.927
_diffrn_reflns_theta_min 1.038
_exptl_absorpt_coefficient_mu 0.291
_exptl_absorpt_correction_T_max 0.923
_exptl_absorpt_correction_T_min 0.891
_exptl_absorpt_correction_type multi-scan
_exptl_absorpt_process_details SADABS
_exptl_crystal_colour colorless
_exptl_crystal_density_diffrn 1.231
_exptl_crystal_description block
_exptl_crystal_F_000 1224
_exptl_crystal_size_max 0.20
_exptl_crystal_size_mid 0.20
_exptl_crystal_size_min 0.15
_refine_diff_density_max 0.450
_refine_diff_density_min -0.387
_refine_diff_density_rms 0.049
_refine_ls_extinction_method none
_refine_ls_goodness_of_fit_ref 1.067
_refine_ls_hydrogen_treatment constr
_refine_ls_matrix_type full
_refine_ls_number_parameters 725
_refine_ls_number_reflns 10765
_refine_ls_number_restraints 0
_refine_ls_restrained_S_all 1.017
_refine_ls_R_factor_all 0.0293
_refine_ls_R_factor_gt 0.0270
_refine_ls_shift/su_max 0.024
_refine_ls_shift/su_mean 0.000
_refine_ls_structure_factor_coef Fsqd
_refine_ls_weighting_details 'w=1/[\s^2^(Fo^2^)+(0.0268P)^2^+2.1555P] where P=(Fo^2^+2Fc^2^)/3'
_refine_ls_weighting_scheme calc
_refine_ls_wR_factor_gt 0.0675
_refine_ls_wR_factor_ref 0.0708
_reflns_Friedel_coverage 0.000
_reflns_number_gt 10043
_reflns_number_total 10765
_reflns_threshold_expression 'I > 2\s(I)'
_cod_data_source_file ic6b02987_si_002.cif
_cod_data_source_block OSSOCumZrOtBu2
_cod_depositor_comments 'Adding full bibliography for 4345522.cif.'
_cod_database_code 4345522
_shelx_shelxl_version_number 2014/7
_shelx_space_group_comment
;
The symmetry employed for this shelxl refinement is uniquely defined
by the following loop, which should always be used as a source of
symmetry information in preference to the above space-group names.
They are only intended as comments.
;

loop_
_space_group_symop_operation_xyz
'x, y, z'
'-x, -y, -z'

loop_
_atom_site_label
_atom_site_type_symbol
_atom_site_fract_x
_atom_site_fract_y
_atom_site_fract_z
_atom_site_U_iso_or_equiv
_atom_site_adp_type
_atom_site_occupancy
_atom_site_site_symmetry_order
_atom_site_calc_flag
_atom_site_refinement_flags_posn
_atom_site_refinement_flags_adp
_atom_site_refinement_flags_occupancy
_atom_site_disorder_assembly
_atom_site_disorder_group
Zr1 Zr 0.59625(2) 0.51197(2) 0.73408(2) 0.01145(5) Uani 1 1 d . . . . .
S1 S 0.72534(4) 0.35545(3) 0.77362(2) 0.02073(10) Uani 1 1 d . . . . .
S2 S 0.47811(4) 0.30946(3) 0.66008(2) 0.02091(10) Uani 1 1 d . . . . .
O1 O 0.51607(9) 0.45679(8) 0.80357(5) 0.0144(2) Uani 1 1 d . . . . .
O2 O 0.67772(9) 0.49305(8) 0.65654(5) 0.0149(2) Uani 1 1 d . . . . .
O4 O 0.70520(10) 0.62169(9) 0.79825(6) 0.0188(2) Uani 1 1 d . . . . .
O3 O 0.47897(10) 0.57619(9) 0.68706(6) 0.0171(2) Uani 1 1 d . . . . .
C11 C 0.34338(14) 0.24037(12) 0.85136(8) 0.0148(3) Uani 1 1 d . . . . .
H11 H 0.2668 0.2165 0.8522 0.018 Uiso 1 1 calc R U . . .
C42 C 0.93502(14) 0.14078(12) 0.57977(8) 0.0176(3) Uani 1 1 d . . . . .
C17 C 0.29354(14) 0.00266(12) 0.83514(8) 0.0154(3) Uani 1 1 d . . . . .
C33 C 0.64311(13) 0.32944(13) 0.58232(8) 0.0155(3) Uani 1 1 d . . . . .
C39 C 0.85112(14) 0.16623(13) 0.51962(8) 0.0167(3) Uani 1 1 d . . . . .
C12 C 0.37049(13) 0.33595(12) 0.83054(8) 0.0135(3) Uani 1 1 d . . . . .
C38 C 0.71710(14) 0.42088(12) 0.61837(8) 0.0142(3) Uani 1 1 d . . . . .
C36 C 0.86888(14) 0.35251(13) 0.57961(8) 0.0153(3) Uani 1 1 d . . . . .
H36 H 0.9462 0.3610 0.5773 0.018 Uiso 1 1 calc R U . . .
C34 C 0.68447(14) 0.24793(12) 0.54920(8) 0.0158(3) Uani 1 1 d . . . . .
H34 H 0.6337 0.1853 0.5266 0.019 Uiso 1 1 calc R U . . .
C41 C 0.76126(15) 0.06730(13) 0.48756(9) 0.0215(4) Uani 1 1 d . . . . .
H41A H 0.7983 0.0110 0.4705 0.032 Uiso 1 1 calc R U . . .
H41B H 0.7064 0.0829 0.4497 0.032 Uiso 1 1 calc R U . . .
H41C H 0.7220 0.0451 0.5221 0.032 Uiso 1 1 calc R U . . .
C35 C 0.79811(14) 0.25677(12) 0.54871(8) 0.0148(3) Uani 1 1 d . . . . .
C22 C 0.31792(15) -0.01818(14) 0.77105(9) 0.0214(4) Uani 1 1 d . . . . .
H22 H 0.3878 0.0149 0.7639 0.026 Uiso 1 1 calc R U . . .
C8 C 0.56688(13) 0.31116(12) 0.85225(8) 0.0143(3) Uani 1 1 d . . . . .
C10 C 0.42304(14) 0.17767(12) 0.87112(8) 0.0140(3) Uani 1 1 d . . . . .
C48 C 0.91124(13) 0.54109(12) 0.64474(8) 0.0156(3) Uani 1 1 d . . . . .
C13 C 0.48458(13) 0.36931(12) 0.82801(7) 0.0134(3) Uani 1 1 d . . . . .
C31 C 0.29889(15) 0.60486(13) 0.82822(9) 0.0206(4) Uani 1 1 d . . . . .
H31 H 0.2621 0.5982 0.7816 0.025 Uiso 1 1 calc R U . . .
C40 C 0.90870(15) 0.19927(14) 0.46327(8) 0.0208(4) Uani 1 1 d . . . . .
H40A H 0.9705 0.2588 0.4829 0.031 Uiso 1 1 calc R U . . .
H40B H 0.8531 0.2196 0.4279 0.031 Uiso 1 1 calc R U . . .
H40C H 0.9392 0.1404 0.4431 0.031 Uiso 1 1 calc R U . . .
C23 C 0.28163(13) 0.40519(12) 0.81207(8) 0.0147(3) Uani 1 1 d . . . . .
C9 C 0.53510(14) 0.21530(12) 0.87220(8) 0.0146(3) Uani 1 1 d . . . . .
H9 H 0.5913 0.1753 0.8867 0.018 Uiso 1 1 calc R U . . .
C37 C 0.83175(13) 0.43586(12) 0.61344(8) 0.0141(3) Uani 1 1 d . . . . .
C57 C 0.43262(14) 0.63609(13) 0.63835(8) 0.0192(4) Uani 1 1 d . . . . .
C7 C 0.68923(14) 0.35204(13) 0.85732(8) 0.0193(3) Uani 1 1 d . . . . .
H7A H 0.7355 0.3074 0.8822 0.023 Uiso 1 1 calc R U . . .
H7B H 0.7093 0.4238 0.8843 0.023 Uiso 1 1 calc R U . . .
C25 C 0.25679(14) 0.40529(13) 0.73475(8) 0.0180(3) Uani 1 1 d . . . . .
H25A H 0.1919 0.4400 0.7219 0.027 Uiso 1 1 calc R U . . .
H25B H 0.2394 0.3329 0.7102 0.027 Uiso 1 1 calc R U . . .
H25C H 0.3233 0.4430 0.7230 0.027 Uiso 1 1 calc R U . . .
C26 C 0.32218(13) 0.51579(12) 0.85447(8) 0.0150(3) Uani 1 1 d . . . . .
C43 C 1.04862(15) 0.14109(14) 0.58073(9) 0.0230(4) Uani 1 1 d . . . . .
H43 H 1.0769 0.1541 0.5419 0.028 Uiso 1 1 calc R U . . .
C24 C 0.16860(14) 0.36317(13) 0.82976(9) 0.0197(4) Uani 1 1 d . . . . .
H24A H 0.1826 0.3552 0.8778 0.030 Uiso 1 1 calc R U . . .
H24B H 0.1349 0.2950 0.8010 0.030 Uiso 1 1 calc R U . . .
H24C H 0.1166 0.4126 0.8217 0.030 Uiso 1 1 calc R U . . .
C52 C 0.81740(15) 0.62405(15) 0.54836(10) 0.0256(4) Uani 1 1 d . . . . .
H52 H 0.8183 0.5618 0.5185 0.031 Uiso 1 1 calc R U . . .
C21 C 0.24234(16) -0.08609(15) 0.71772(9) 0.0265(4) Uani 1 1 d . . . . .
H21 H 0.2606 -0.0985 0.6744 0.032 Uiso 1 1 calc R U . . .
C14 C 0.38394(14) 0.07328(12) 0.89337(8) 0.0153(3) Uani 1 1 d . . . . .
C16 C 0.33884(15) 0.09749(13) 0.95817(8) 0.0192(4) Uani 1 1 d . . . . .
H16A H 0.2706 0.1284 0.9473 0.029 Uiso 1 1 calc R U . . .
H16B H 0.3968 0.1470 0.9929 0.029 Uiso 1 1 calc R U . . .
H16C H 0.3204 0.0325 0.9756 0.029 Uiso 1 1 calc R U . . .
C47 C 0.89612(16) 0.11924(14) 0.63717(9) 0.0247(4) Uani 1 1 d . . . . .
H47 H 0.8185 0.1179 0.6373 0.030 Uiso 1 1 calc R U . . .
C27 C 0.37673(15) 0.52887(14) 0.92314(9) 0.0215(4) Uani 1 1 d . . . . .
H27 H 0.3935 0.4693 0.9424 0.026 Uiso 1 1 calc R U . . .
C51 C 0.85747(14) 0.63103(13) 0.61831(9) 0.0193(4) Uani 1 1 d . . . . .
C49 C 1.02499(14) 0.54734(13) 0.62243(9) 0.0192(3) Uani 1 1 d . . . . .
H49A H 1.0105 0.5351 0.5725 0.029 Uiso 1 1 calc R U . . .
H49B H 1.0654 0.4940 0.6400 0.029 Uiso 1 1 calc R U . . .
H49C H 1.0712 0.6170 0.6406 0.029 Uiso 1 1 calc R U . . .
C18 C 0.18971(15) -0.04660(13) 0.84342(9) 0.0213(4) Uani 1 1 d . . . . .
H18 H 0.1701 -0.0329 0.8862 0.026 Uiso 1 1 calc R U . . .
C1 C 0.65413(17) 0.22711(14) 0.73180(10) 0.0258(4) Uani 1 1 d . . . . .
C50 C 0.93860(15) 0.55335(14) 0.72309(8) 0.0224(4) Uani 1 1 d . . . . .
H50A H 0.9970 0.6156 0.7427 0.034 Uiso 1 1 calc R U . . .
H50B H 0.9662 0.4911 0.7368 0.034 Uiso 1 1 calc R U . . .
H50C H 0.8700 0.5611 0.7396 0.034 Uiso 1 1 calc R U . . .
C28 C 0.40687(16) 0.62722(14) 0.96379(9) 0.0254(4) Uani 1 1 d . . . . .
H28 H 0.4445 0.6345 1.0103 0.030 Uiso 1 1 calc R U . . .
C29 C 0.38218(15) 0.71485(14) 0.93674(10) 0.0253(4) Uani 1 1 d . . . . .
H29 H 0.4021 0.7822 0.9646 0.030 Uiso 1 1 calc R U . . .
C61 C 0.73090(15) 0.70309(13) 0.85651(9) 0.0214(4) Uani 1 1 d . . . . .
C6 C 0.55037(16) 0.20773(13) 0.68500(10) 0.0252(4) Uani 1 1 d . . . . .
C19 C 0.11421(16) -0.11568(14) 0.78974(10) 0.0268(4) Uani 1 1 d . . . . .
H19 H 0.0441 -0.1490 0.7965 0.032 Uiso 1 1 calc R U . . .
C20 C 0.14024(16) -0.13612(14) 0.72694(9) 0.0268(4) Uani 1 1 d . . . . .
H20 H 0.0890 -0.1838 0.6905 0.032 Uiso 1 1 calc R U . . .
C30 C 0.32843(16) 0.70353(14) 0.86893(10) 0.0255(4) Uani 1 1 d . . . . .
H30 H 0.3116 0.7633 0.8500 0.031 Uiso 1 1 calc R U . . .
C2 C 0.7045(2) 0.14271(16) 0.74992(11) 0.0362(5) Uani 1 1 d . . . . .
H2 H 0.7748 0.1549 0.7823 0.043 Uiso 1 1 calc R U . . .
C44 C 1.12176(17) 0.12239(15) 0.63828(10) 0.0295(4) Uani 1 1 d . . . . .
H44 H 1.1995 0.1238 0.6384 0.035 Uiso 1 1 calc R U . . .
C15 C 0.48208(14) 0.01292(13) 0.90964(9) 0.0189(3) Uani 1 1 d . . . . .
H15A H 0.4536 -0.0544 0.9216 0.028 Uiso 1 1 calc R U . . .
H15B H 0.5405 0.0542 0.9481 0.028 Uiso 1 1 calc R U . . .
H15C H 0.5146 0.0005 0.8696 0.028 Uiso 1 1 calc R U . . .
C32 C 0.51863(14) 0.31911(14) 0.57849(8) 0.0203(4) Uani 1 1 d . . . . .
H32A H 0.4789 0.2559 0.5449 0.024 Uiso 1 1 calc R U . . .
H32B H 0.4923 0.3805 0.5614 0.024 Uiso 1 1 calc R U . . .
C45 C 1.08221(17) 0.10195(14) 0.69489(9) 0.0296(4) Uani 1 1 d . . . . .
H45 H 1.1323 0.0895 0.7340 0.036 Uiso 1 1 calc R U . . .
C46 C 0.96875(18) 0.09980(15) 0.69398(9) 0.0297(4) Uani 1 1 d . . . . .
H46 H 0.9404 0.0849 0.7324 0.036 Uiso 1 1 calc R U . . .
C56 C 0.85424(16) 0.72288(14) 0.66053(11) 0.0312(4) Uani 1 1 d . . . . .
H56 H 0.8789 0.7290 0.7085 0.037 Uiso 1 1 calc R U . . .
C5 C 0.4990(2) 0.10466(15) 0.65523(11) 0.0364(5) Uani 1 1 d . . . . .
H5 H 0.4287 0.0917 0.6228 0.044 Uiso 1 1 calc R U . . .
C62 C 0.84759(17) 0.76600(17) 0.86048(11) 0.0372(5) Uani 1 1 d . . . . .
H62A H 0.9030 0.7189 0.8617 0.056 Uiso 1 1 calc R U . . .
H62B H 0.8695 0.8193 0.9019 0.056 Uiso 1 1 calc R U . . .
H62C H 0.8454 0.8002 0.8204 0.056 Uiso 1 1 calc R U . . .
C67 C 0.97813(19) 0.27389(19) 0.94136(11) 0.0415(5) Uani 1 1 d . . . . .
H67 H 1.0149 0.3386 0.9334 0.050 Uiso 1 1 calc R U . . .
C63 C 0.64115(19) 0.77199(17) 0.84747(11) 0.0364(5) Uani 1 1 d . . . . .
H63A H 0.6402 0.8007 0.8054 0.055 Uiso 1 1 calc R U . . .
H63B H 0.6586 0.8296 0.8864 0.055 Uiso 1 1 calc R U . . .
H63C H 0.5668 0.7301 0.8448 0.055 Uiso 1 1 calc R U . . .
C68 C 0.91562(16) 0.27443(17) 0.99121(11) 0.0340(5) Uani 1 1 d . . . . .
C53 C 0.77613(16) 0.70660(18) 0.52141(12) 0.0387(5) Uani 1 1 d . . . . .
H53 H 0.7479 0.6999 0.4737 0.046 Uiso 1 1 calc R U . . .
C64 C 0.7303(2) 0.65320(16) 0.91990(10) 0.0371(5) Uani 1 1 d . . . . .
H64A H 0.6560 0.6100 0.9153 0.056 Uiso 1 1 calc R U . . .
H64B H 0.7460 0.7083 0.9601 0.056 Uiso 1 1 calc R U . . .
H64C H 0.7887 0.6092 0.9250 0.056 Uiso 1 1 calc R U . . .
C69 C 0.8625(2) 0.1789(2) 1.00041(14) 0.0527(7) Uani 1 1 d . . . . .
H69 H 0.8185 0.1766 1.0338 0.063 Uiso 1 1 calc R U . . .
C71 C 0.9076(2) 0.3747(2) 1.03407(13) 0.0473(6) Uani 1 1 d . . . . .
H71A H 0.8763 0.4214 1.0045 0.071 Uiso 1 1 calc R U . . .
H71B H 0.9833 0.4087 1.0606 0.071 Uiso 1 1 calc R U . . .
H71C H 0.8581 0.3595 1.0651 0.071 Uiso 1 1 calc R U . . .
C55 C 0.81518(19) 0.80619(16) 0.63316(15) 0.0465(6) Uani 1 1 d . . . . .
H55 H 0.8155 0.8693 0.6626 0.056 Uiso 1 1 calc R U . . .
C65 C 0.9347(2) 0.0873(2) 0.91266(14) 0.0519(6) Uani 1 1 d . . . . .
H65 H 0.9404 0.0236 0.8860 0.062 Uiso 1 1 calc R U . . .
C66 C 0.9880(2) 0.1812(2) 0.90289(12) 0.0469(6) Uani 1 1 d . . . . .
H66 H 1.0322 0.1829 0.8696 0.056 Uiso 1 1 calc R U . . .
C54 C 0.77624(19) 0.79810(18) 0.56407(16) 0.0493(7) Uani 1 1 d . . . . .
H54 H 0.7496 0.8552 0.5458 0.059 Uiso 1 1 calc R U . . .
C70 C 0.8722(3) 0.0869(2) 0.96204(17) 0.0673(9) Uani 1 1 d . . . . .
H70 H 0.8352 0.0220 0.9697 0.081 Uiso 1 1 calc R U . . .
C3 C 0.6511(2) 0.04037(16) 0.72008(13) 0.0473(4) Uani 1 1 d . . . . .
H3 H 0.6851 -0.0169 0.7327 0.057 Uiso 1 1 calc R U . . .
C4 C 0.5497(2) 0.02144(16) 0.67264(13) 0.0473(4) Uani 1 1 d . . . . .
H4 H 0.5147 -0.0484 0.6520 0.057 Uiso 1 1 calc R U . . .
C58 C 0.3444(2) 0.5650(2) 0.58242(13) 0.0332(7) Uani 0.778(3) 1 d . . P A 1
H58A H 0.3804 0.5157 0.5571 0.050 Uiso 0.778(3) 1 calc R U P A 1
H58B H 0.3069 0.6068 0.5514 0.050 Uiso 0.778(3) 1 calc R U P A 1
H58C H 0.2883 0.5260 0.6022 0.050 Uiso 0.778(3) 1 calc R U P A 1
C59 C 0.5280(2) 0.6932(2) 0.61260(14) 0.0332(7) Uani 0.778(3) 1 d . . P A 1
H59A H 0.5816 0.7403 0.6509 0.050 Uiso 0.778(3) 1 calc R U P A 1
H59B H 0.4968 0.7342 0.5789 0.050 Uiso 0.778(3) 1 calc R U P A 1
H59C H 0.5671 0.6421 0.5914 0.050 Uiso 0.778(3) 1 calc R U P A 1
C60 C 0.3764(2) 0.7184(2) 0.67528(13) 0.0341(7) Uani 0.778(3) 1 d . . P A 1
H60A H 0.3130 0.6825 0.6909 0.051 Uiso 0.778(3) 1 calc R U P A 1
H60B H 0.3484 0.7639 0.6437 0.051 Uiso 0.778(3) 1 calc R U P A 1
H60C H 0.4322 0.7608 0.7145 0.051 Uiso 0.778(3) 1 calc R U P A 1
C58A C 0.3071(7) 0.6059(7) 0.6241(4) 0.026(2) Uiso 0.222(3) 1 d . . P A 2
H58D H 0.2723 0.6458 0.5907 0.039 Uiso 0.222(3) 1 calc R U P A 2
H58E H 0.2849 0.5308 0.6058 0.039 Uiso 0.222(3) 1 calc R U P A 2
H58F H 0.2814 0.6214 0.6664 0.039 Uiso 0.222(3) 1 calc R U P A 2
C59A C 0.4706(8) 0.5927(8) 0.5694(5) 0.036(2) Uiso 0.222(3) 1 d . . P A 2
H59D H 0.4416 0.6305 0.5332 0.054 Uiso 0.222(3) 1 calc R U P A 2
H59E H 0.5534 0.6036 0.5781 0.054 Uiso 0.222(3) 1 calc R U P A 2
H59F H 0.4397 0.5177 0.5552 0.054 Uiso 0.222(3) 1 calc R U P A 2
C60A C 0.4810(9) 0.7443(8) 0.6620(5) 0.038(2) Uiso 0.222(3) 1 d . . P A 2
H60D H 0.4496 0.7860 0.6288 0.057 Uiso 0.222(3) 1 calc R U P A 2
H60E H 0.4633 0.7674 0.7060 0.057 Uiso 0.222(3) 1 calc R U P A 2
H60F H 0.5633 0.7538 0.6675 0.057 Uiso 0.222(3) 1 calc R U P A 2

loop_
_atom_site_aniso_label
_atom_site_aniso_U_11
_atom_site_aniso_U_22
_atom_site_aniso_U_33
_atom_site_aniso_U_23
_atom_site_aniso_U_13
_atom_site_aniso_U_12
Zr1 0.01253(8) 0.01015(8) 0.01214(8) 0.00219(6) 0.00358(6) 0.00219(6)
S1 0.0178(2) 0.0205(2) 0.0306(2) 0.01300(18) 0.01211(18) 0.00766(17)
S2 0.0178(2) 0.0170(2) 0.0272(2) -0.00404(17) 0.01178(17) -0.00124(16)
O1 0.0161(6) 0.0129(5) 0.0159(5) 0.0050(4) 0.0052(4) 0.0032(4)
O2 0.0157(6) 0.0140(6) 0.0157(6) 0.0011(4) 0.0063(4) 0.0028(4)
O4 0.0193(6) 0.0180(6) 0.0161(6) -0.0022(5) 0.0046(5) -0.0021(5)
O3 0.0185(6) 0.0196(6) 0.0162(6) 0.0078(5) 0.0054(5) 0.0065(5)
C11 0.0153(8) 0.0159(8) 0.0127(8) 0.0016(6) 0.0036(6) 0.0016(6)
C42 0.0226(9) 0.0119(8) 0.0186(8) 0.0002(6) 0.0047(7) 0.0061(7)
C17 0.0202(9) 0.0112(8) 0.0158(8) 0.0053(6) 0.0037(7) 0.0043(6)
C33 0.0146(8) 0.0188(8) 0.0132(8) 0.0030(6) 0.0034(6) 0.0031(6)
C39 0.0182(8) 0.0159(8) 0.0166(8) 0.0010(6) 0.0056(7) 0.0043(7)
C12 0.0163(8) 0.0135(8) 0.0103(7) 0.0004(6) 0.0030(6) 0.0034(6)
C38 0.0175(8) 0.0149(8) 0.0124(8) 0.0046(6) 0.0049(6) 0.0058(6)
C36 0.0135(8) 0.0182(8) 0.0160(8) 0.0060(6) 0.0043(6) 0.0048(6)
C34 0.0186(8) 0.0147(8) 0.0130(8) 0.0010(6) 0.0032(6) 0.0010(6)
C41 0.0235(9) 0.0178(9) 0.0226(9) -0.0014(7) 0.0063(7) 0.0048(7)
C35 0.0182(8) 0.0156(8) 0.0120(8) 0.0039(6) 0.0041(6) 0.0049(6)
C22 0.0219(9) 0.0225(9) 0.0200(9) 0.0038(7) 0.0070(7) 0.0014(7)
C8 0.0158(8) 0.0160(8) 0.0110(7) 0.0021(6) 0.0030(6) 0.0026(6)
C10 0.0198(8) 0.0127(8) 0.0092(7) 0.0010(6) 0.0031(6) 0.0023(6)
C48 0.0142(8) 0.0148(8) 0.0180(8) 0.0037(6) 0.0038(6) 0.0020(6)
C13 0.0186(8) 0.0118(8) 0.0096(7) 0.0009(6) 0.0037(6) 0.0024(6)
C31 0.0234(9) 0.0194(9) 0.0207(9) 0.0065(7) 0.0056(7) 0.0056(7)
C40 0.0239(9) 0.0231(9) 0.0177(8) 0.0032(7) 0.0077(7) 0.0075(7)
C23 0.0149(8) 0.0140(8) 0.0161(8) 0.0038(6) 0.0044(6) 0.0033(6)
C9 0.0187(8) 0.0155(8) 0.0106(7) 0.0024(6) 0.0032(6) 0.0066(6)
C37 0.0159(8) 0.0150(8) 0.0119(7) 0.0051(6) 0.0024(6) 0.0032(6)
C57 0.0197(9) 0.0219(9) 0.0189(8) 0.0108(7) 0.0040(7) 0.0070(7)
C7 0.0180(9) 0.0210(9) 0.0207(9) 0.0092(7) 0.0039(7) 0.0049(7)
C25 0.0173(8) 0.0196(8) 0.0166(8) 0.0034(7) 0.0014(7) 0.0056(7)
C26 0.0131(8) 0.0162(8) 0.0182(8) 0.0034(6) 0.0078(6) 0.0045(6)
C43 0.0252(10) 0.0216(9) 0.0236(9) 0.0019(7) 0.0075(7) 0.0081(7)
C24 0.0165(8) 0.0188(9) 0.0263(9) 0.0064(7) 0.0074(7) 0.0051(7)
C52 0.0175(9) 0.0280(10) 0.0354(10) 0.0163(8) 0.0077(8) 0.0051(7)
C21 0.0316(10) 0.0276(10) 0.0185(9) -0.0015(7) 0.0075(8) 0.0016(8)
C14 0.0196(8) 0.0137(8) 0.0137(8) 0.0048(6) 0.0046(6) 0.0028(6)
C16 0.0245(9) 0.0187(8) 0.0148(8) 0.0043(7) 0.0058(7) 0.0020(7)
C47 0.0268(10) 0.0251(9) 0.0244(9) 0.0063(7) 0.0078(8) 0.0067(8)
C27 0.0273(10) 0.0197(9) 0.0199(9) 0.0051(7) 0.0058(7) 0.0095(7)
C51 0.0121(8) 0.0146(8) 0.0325(10) 0.0070(7) 0.0076(7) 0.0003(6)
C49 0.0152(8) 0.0173(8) 0.0255(9) 0.0047(7) 0.0048(7) 0.0026(7)
C18 0.0248(9) 0.0210(9) 0.0191(9) 0.0055(7) 0.0072(7) 0.0024(7)
C1 0.0388(11) 0.0175(9) 0.0338(10) 0.0106(8) 0.0286(9) 0.0113(8)
C50 0.0198(9) 0.0244(9) 0.0193(9) 0.0010(7) 0.0008(7) -0.0010(7)
C28 0.0272(10) 0.0278(10) 0.0192(9) -0.0025(7) 0.0032(7) 0.0080(8)
C29 0.0250(10) 0.0175(9) 0.0317(10) -0.0040(7) 0.0095(8) 0.0023(7)
C61 0.0232(9) 0.0192(9) 0.0180(9) -0.0049(7) 0.0048(7) -0.0006(7)
C6 0.0340(11) 0.0154(9) 0.0330(10) 0.0034(7) 0.0239(9) 0.0044(7)
C19 0.0227(10) 0.0244(10) 0.0304(10) 0.0053(8) 0.0055(8) -0.0043(8)
C20 0.0307(10) 0.0205(9) 0.0233(9) -0.0017(7) 0.0009(8) -0.0021(8)
C30 0.0300(10) 0.0153(9) 0.0348(10) 0.0072(7) 0.0118(8) 0.0068(7)
C2 0.0538(14) 0.0299(11) 0.0442(12) 0.0197(9) 0.0351(11) 0.0235(10)
C44 0.0243(10) 0.0280(10) 0.0340(11) -0.0015(8) 0.0011(8) 0.0121(8)
C15 0.0230(9) 0.0153(8) 0.0189(8) 0.0069(7) 0.0034(7) 0.0033(7)
C32 0.0163(9) 0.0223(9) 0.0196(9) -0.0034(7) 0.0041(7) 0.0013(7)
C45 0.0389(12) 0.0227(9) 0.0231(10) 0.0009(7) -0.0054(8) 0.0128(8)
C46 0.0414(12) 0.0285(10) 0.0212(9) 0.0078(8) 0.0065(8) 0.0101(9)
C56 0.0222(10) 0.0194(9) 0.0504(12) 0.0007(8) 0.0086(9) 0.0031(8)
C5 0.0509(13) 0.0208(10) 0.0423(12) -0.0005(9) 0.0310(10) -0.0012(9)
C62 0.0309(11) 0.0337(11) 0.0368(12) -0.0119(9) 0.0073(9) -0.0095(9)
C67 0.0340(12) 0.0477(14) 0.0421(13) 0.0127(10) 0.0147(10) -0.0084(10)
C63 0.0408(12) 0.0350(11) 0.0324(11) -0.0052(9) 0.0079(9) 0.0143(10)
C68 0.0219(10) 0.0484(13) 0.0356(11) 0.0185(10) 0.0064(8) 0.0078(9)
C53 0.0192(10) 0.0488(14) 0.0572(14) 0.0370(11) 0.0095(9) 0.0079(9)
C64 0.0559(14) 0.0322(11) 0.0187(10) -0.0025(8) 0.0063(9) 0.0026(10)
C69 0.0593(16) 0.0533(15) 0.0705(17) 0.0353(13) 0.0479(14) 0.0211(13)
C71 0.0360(13) 0.0556(15) 0.0557(15) 0.0144(12) 0.0185(11) 0.0095(11)
C55 0.0353(12) 0.0177(10) 0.091(2) 0.0100(11) 0.0206(13) 0.0086(9)
C65 0.0523(15) 0.0449(14) 0.0653(17) 0.0111(12) 0.0334(13) 0.0012(12)
C66 0.0441(14) 0.0569(15) 0.0403(13) 0.0089(11) 0.0229(11) -0.0083(11)
C54 0.0286(12) 0.0315(12) 0.102(2) 0.0407(13) 0.0214(13) 0.0141(9)
C70 0.080(2) 0.0436(15) 0.104(2) 0.0318(15) 0.0666(19) 0.0109(14)
C3 0.0808(13) 0.0185(7) 0.0620(12) 0.0122(7) 0.0517(9) 0.0161(8)
C4 0.0808(13) 0.0185(7) 0.0620(12) 0.0122(7) 0.0517(9) 0.0161(8)
C58 0.0365(15) 0.0278(14) 0.0295(14) 0.0103(11) -0.0073(11) 0.0035(11)
C59 0.0270(14) 0.0446(16) 0.0365(15) 0.0278(12) 0.0105(11) 0.0092(12)
C60 0.0455(17) 0.0352(15) 0.0306(14) 0.0126(11) 0.0108(12) 0.0269(13)

loop_
_atom_type_symbol
_atom_type_description
_atom_type_scat_dispersion_real
_atom_type_scat_dispersion_imag
_atom_type_scat_source
C C 0.0033 0.0016 'International Tables Vol C Tables 4.2.6.8 and 6.1.1.4'
H H 0.0000 0.0000 'International Tables Vol C Tables 4.2.6.8 and 6.1.1.4'
O O 0.0106 0.0060 'International Tables Vol C Tables 4.2.6.8 and 6.1.1.4'
S S 0.1246 0.1234 'International Tables Vol C Tables 4.2.6.8 and 6.1.1.4'
Zr Zr -2.9673 0.5597 'International Tables Vol C Tables 4.2.6.8 and 6.1.1.4'

loop_
_geom_angle_atom_site_label_1
_geom_angle_atom_site_label_2
_geom_angle_atom_site_label_3
_geom_angle
O3 Zr1 O4 107.86(5)
O3 Zr1 O1 99.06(5)
O4 Zr1 O1 96.29(5)
O3 Zr1 O2 96.23(5)
O4 Zr1 O2 100.52(5)
O1 Zr1 O2 152.56(4)
O3 Zr1 S1 160.69(4)
O4 Zr1 S1 91.44(4)
O1 Zr1 S1 78.90(3)
O2 Zr1 S1 79.15(3)
O3 Zr1 S2 89.80(4)
O4 Zr1 S2 162.24(4)
O1 Zr1 S2 78.54(3)
O2 Zr1 S2 78.86(3)
S1 Zr1 S2 70.936(14)
C1 S1 C7 98.48(8)
C1 S1 Zr1 111.37(7)
C7 S1 Zr1 97.05(5)
C6 S2 C32 99.78(8)
C6 S2 Zr1 111.48(7)
C32 S2 Zr1 98.10(6)
C13 O1 Zr1 143.09(10)
C38 O2 Zr1 142.50(10)
C61 O4 Zr1 149.69(11)
C57 O3 Zr1 154.43(10)
C12 C11 C10 123.43(15)
C12 C11 H11 118.3
C10 C11 H11 118.3
C43 C42 C47 118.09(16)
C43 C42 C39 123.30(15)
C47 C42 C39 118.58(15)
C18 C17 C22 117.64(15)
C18 C17 C14 123.52(14)
C22 C17 C14 118.76(15)
C34 C33 C38 120.47(15)
C34 C33 C32 119.48(15)
C38 C33 C32 120.05(14)
C35 C39 C42 106.80(12)
C35 C39 C40 109.43(13)
C42 C39 C40 112.64(14)
C35 C39 C41 111.79(13)
C42 C39 C41 108.70(13)
C40 C39 C41 107.54(13)
C11 C12 C13 117.63(14)
C11 C12 C23 122.06(14)
C13 C12 C23 120.30(14)
O2 C38 C33 119.45(14)
O2 C38 C37 121.27(14)
C33 C38 C37 119.28(14)
C37 C36 C35 123.44(15)
C37 C36 H36 118.3
C35 C36 H36 118.3
C35 C34 C33 121.13(15)
C35 C34 H34 119.4
C33 C34 H34 119.4
C39 C41 H41A 109.5
C39 C41 H41B 109.5
H41A C41 H41B 109.5
C39 C41 H41C 109.5
H41A C41 H41C 109.5
H41B C41 H41C 109.5
C34 C35 C36 117.47(14)
C34 C35 C39 123.69(14)
C36 C35 C39 118.77(14)
C21 C22 C17 121.29(16)
C21 C22 H22 119.4
C17 C22 H22 119.4
C9 C8 C13 120.28(15)
C9 C8 C7 119.74(14)
C13 C8 C7 119.98(14)
C9 C10 C11 117.67(14)
C9 C10 C14 123.09(14)
C11 C10 C14 119.20(14)
C51 C48 C37 109.57(13)
C51 C48 C50 113.05(14)
C37 C48 C50 109.65(13)
C51 C48 C49 105.59(13)
C37 C48 C49 111.70(13)
C50 C48 C49 107.23(13)
O1 C13 C8 119.18(14)
O1 C13 C12 121.27(14)
C8 C13 C12 119.54(14)
C30 C31 C26 121.23(16)
C30 C31 H31 119.4
C26 C31 H31 119.4
C39 C40 H40A 109.5
C39 C40 H40B 109.5
H40A C40 H40B 109.5
C39 C40 H40C 109.5
H40A C40 H40C 109.5
H40B C40 H40C 109.5
C26 C23 C12 109.97(13)
C26 C23 C25 112.78(13)
C12 C23 C25 109.50(13)
C26 C23 C24 105.74(13)
C12 C23 C24 111.52(13)
C25 C23 C24 107.28(13)
C10 C9 C8 121.10(14)
C10 C9 H9 119.4
C8 C9 H9 119.4
C36 C37 C38 117.62(15)
C36 C37 C48 121.89(14)
C38 C37 C48 120.49(14)
O3 C57 C60A 109.0(4)
O3 C57 C58A 107.3(3)
C60A C57 C58A 117.8(5)
O3 C57 C58 109.27(15)
O3 C57 C59 108.95(15)
C58 C57 C59 112.87(19)
O3 C57 C60 107.77(15)
C58 C57 C60 109.22(19)
C59 C57 C60 108.63(19)
O3 C57 C59A 104.6(4)
C60A C57 C59A 110.7(5)
C58A C57 C59A 106.7(5)
C8 C7 S1 113.47(11)
C8 C7 H7A 108.9
S1 C7 H7A 108.9
C8 C7 H7B 108.9
S1 C7 H7B 108.9
H7A C7 H7B 107.7
C23 C25 H25A 109.5
C23 C25 H25B 109.5
H25A C25 H25B 109.5
C23 C25 H25C 109.5
H25A C25 H25C 109.5
H25B C25 H25C 109.5
C31 C26 C27 117.70(15)
C31 C26 C23 122.05(15)
C27 C26 C23 120.07(14)
C42 C43 C44 120.56(17)
C42 C43 H43 119.7
C44 C43 H43 119.7
C23 C24 H24A 109.5
C23 C24 H24B 109.5
H24A C24 H24B 109.5
C23 C24 H24C 109.5
H24A C24 H24C 109.5
H24B C24 H24C 109.5
C53 C52 C51 121.24(19)
C53 C52 H52 119.4
C51 C52 H52 119.4
C22 C21 C20 120.53(17)
C22 C21 H21 119.7
C20 C21 H21 119.7
C17 C14 C15 106.83(13)
C17 C14 C10 109.67(12)
C15 C14 C10 111.59(13)
C17 C14 C16 111.91(14)
C15 C14 C16 108.52(13)
C10 C14 C16 108.35(13)
C14 C16 H16A 109.5
C14 C16 H16B 109.5
H16A C16 H16B 109.5
C14 C16 H16C 109.5
H16A C16 H16C 109.5
H16B C16 H16C 109.5
C46 C47 C42 121.19(18)
C46 C47 H47 119.4
C42 C47 H47 119.4
C28 C27 C26 121.23(16)
C28 C27 H27 119.4
C26 C27 H27 119.4
C56 C51 C52 117.90(17)
C56 C51 C48 122.99(16)
C52 C51 C48 118.94(15)
C48 C49 H49A 109.5
C48 C49 H49B 109.5
H49A C49 H49B 109.5
C48 C49 H49C 109.5
H49A C49 H49C 109.5
H49B C49 H49C 109.5
C17 C18 C19 120.89(16)
C17 C18 H18 119.6
C19 C18 H18 119.6
C6 C1 C2 119.42(19)
C6 C1 S1 123.32(13)
C2 C1 S1 117.21(17)
C48 C50 H50A 109.5
C48 C50 H50B 109.5
H50A C50 H50B 109.5
C48 C50 H50C 109.5
H50A C50 H50C 109.5
H50B C50 H50C 109.5
C29 C28 C27 120.15(17)
C29 C28 H28 119.9
C27 C28 H28 119.9
C30 C29 C28 119.48(16)
C30 C29 H29 120.3
C28 C29 H29 120.3
O4 C61 C63 108.30(14)
O4 C61 C62 107.91(14)
C63 C61 C62 110.70(17)
O4 C61 C64 108.66(14)
C63 C61 C64 110.53(16)
C62 C61 C64 110.64(17)
C1 C6 C5 119.90(18)
C1 C6 S2 122.80(14)
C5 C6 S2 117.30(17)
C20 C19 C18 120.65(17)
C20 C19 H19 119.7
C18 C19 H19 119.7
C19 C20 C21 118.98(17)
C19 C20 H20 120.5
C21 C20 H20 120.5
C29 C30 C31 120.21(16)
C29 C30 H30 119.9
C31 C30 H30 119.9
C3 C2 C1 119.7(2)
C3 C2 H2 120.2
C1 C2 H2 120.2
C45 C44 C43 120.69(18)
C45 C44 H44 119.7
C43 C44 H44 119.7
C14 C15 H15A 109.5
C14 C15 H15B 109.5
H15A C15 H15B 109.5
C14 C15 H15C 109.5
H15A C15 H15C 109.5
H15B C15 H15C 109.5
C33 C32 S2 114.47(12)
C33 C32 H32A 108.6
S2 C32 H32A 108.6
C33 C32 H32B 108.6
S2 C32 H32B 108.6
H32A C32 H32B 107.6
C44 C45 C46 119.15(17)
C44 C45 H45 120.4
C46 C45 H45 120.4
C45 C46 C47 120.31(18)
C45 C46 H46 119.8
C47 C46 H46 119.8
C51 C56 C55 120.6(2)
C51 C56 H56 119.7
C55 C56 H56 119.7
C4 C5 C6 120.5(2)
C4 C5 H5 119.7
C6 C5 H5 119.7
C61 C62 H62A 109.5
C61 C62 H62B 109.5
H62A C62 H62B 109.5
C61 C62 H62C 109.5
H62A C62 H62C 109.5
H62B C62 H62C 109.5
C66 C67 C68 121.5(2)
C66 C67 H67 119.2
C68 C67 H67 119.2
C61 C63 H63A 109.5
C61 C63 H63B 109.5
H63A C63 H63B 109.5
C61 C63 H63C 109.5
H63A C63 H63C 109.5
H63B C63 H63C 109.5
C69 C68 C67 117.3(2)
C69 C68 C71 121.3(2)
C67 C68 C71 121.4(2)
C54 C53 C52 119.9(2)
C54 C53 H53 120.0
C52 C53 H53 120.0
C61 C64 H64A 109.5
C61 C64 H64B 109.5
H64A C64 H64B 109.5
C61 C64 H64C 109.5
H64A C64 H64C 109.5
H64B C64 H64C 109.5
C70 C69 C68 121.1(2)
C70 C69 H69 119.4
C68 C69 H69 119.4
C68 C71 H71A 109.5
C68 C71 H71B 109.5
H71A C71 H71B 109.5
C68 C71 H71C 109.5
H71A C71 H71C 109.5
H71B C71 H71C 109.5
C54 C55 C56 120.7(2)
C54 C55 H55 119.6
C56 C55 H55 119.6
C66 C65 C70 118.7(2)
C66 C65 H65 120.7
C70 C65 H65 120.7
C65 C66 C67 120.3(2)
C65 C66 H66 119.8
C67 C66 H66 119.8
C55 C54 C53 119.56(19)
C55 C54 H54 120.2
C53 C54 H54 120.2
C69 C70 C65 121.0(2)
C69 C70 H70 119.5
C65 C70 H70 119.5
C4 C3 C2 120.8(2)
C4 C3 H3 119.6
C2 C3 H3 119.6
C5 C4 C3 119.6(2)
C5 C4 H4 120.2
C3 C4 H4 120.2
C57 C58 H58A 109.5
C57 C58 H58B 109.5
H58A C58 H58B 109.5
C57 C58 H58C 109.5
H58A C58 H58C 109.5
H58B C58 H58C 109.5
C57 C59 H59A 109.5
C57 C59 H59B 109.5
H59A C59 H59B 109.5
C57 C59 H59C 109.5
H59A C59 H59C 109.5
H59B C59 H59C 109.5
C57 C60 H60A 109.5
C57 C60 H60B 109.5
H60A C60 H60B 109.5
C57 C60 H60C 109.5
H60A C60 H60C 109.5
H60B C60 H60C 109.5
C57 C58A H58D 109.5
C57 C58A H58E 109.5
H58D C58A H58E 109.5
C57 C58A H58F 109.5
H58D C58A H58F 109.5
H58E C58A H58F 109.5
C57 C59A H59D 109.5
C57 C59A H59E 109.5
H59D C59A H59E 109.5
C57 C59A H59F 109.5
H59D C59A H59F 109.5
H59E C59A H59F 109.5
C57 C60A H60D 109.5
C57 C60A H60E 109.5
H60D C60A H60E 109.5
C57 C60A H60F 109.5
H60D C60A H60F 109.5
H60E C60A H60F 109.5

loop_
_geom_bond_atom_site_label_1
_geom_bond_atom_site_label_2
_geom_bond_distance
Zr1 O3 1.9253(11)
Zr1 O4 1.9414(11)
Zr1 O1 2.0303(11)
Zr1 O2 2.0367(11)
Zr1 S1 2.8704(5)
Zr1 S2 2.8797(5)
S1 C1 1.7853(19)
S1 C7 1.8484(17)
S2 C6 1.7791(19)
S2 C32 1.8411(17)
O1 C13 1.3469(19)
O2 C38 1.3459(19)
O4 C61 1.4291(19)
O3 C57 1.4271(19)
C11 C12 1.392(2)
C11 C10 1.398(2)
C11 H11 0.9500
C42 C43 1.388(2)
C42 C47 1.395(2)
C42 C39 1.539(2)
C17 C18 1.393(2)
C17 C22 1.395(2)
C17 C14 1.534(2)
C33 C34 1.396(2)
C33 C38 1.402(2)
C33 C32 1.497(2)
C39 C35 1.538(2)
C39 C40 1.541(2)
C39 C41 1.542(2)
C12 C13 1.417(2)
C12 C23 1.538(2)
C38 C37 1.416(2)
C36 C37 1.392(2)
C36 C35 1.402(2)
C36 H36 0.9500
C34 C35 1.383(2)
C34 H34 0.9500
C41 H41A 0.9800
C41 H41B 0.9800
C41 H41C 0.9800
C22 C21 1.383(3)
C22 H22 0.9500
C8 C9 1.398(2)
C8 C13 1.403(2)
C8 C7 1.495(2)
C10 C9 1.385(2)
C10 C14 1.540(2)
C48 C51 1.539(2)
C48 C37 1.539(2)
C48 C50 1.541(2)
C48 C49 1.546(2)
C31 C30 1.391(3)
C31 C26 1.391(2)
C31 H31 0.9500
C40 H40A 0.9800
C40 H40B 0.9800
C40 H40C 0.9800
C23 C26 1.537(2)
C23 C25 1.540(2)
C23 C24 1.545(2)
C9 H9 0.9500
C57 C60A 1.429(10)
C57 C58A 1.490(9)
C57 C58 1.499(3)
C57 C59 1.517(3)
C57 C60 1.550(3)
C57 C59A 1.621(9)
C7 H7A 0.9900
C7 H7B 0.9900
C25 H25A 0.9800
C25 H25B 0.9800
C25 H25C 0.9800
C26 C27 1.396(2)
C43 C44 1.397(3)
C43 H43 0.9500
C24 H24A 0.9800
C24 H24B 0.9800
C24 H24C 0.9800
C52 C53 1.391(3)
C52 C51 1.394(3)
C52 H52 0.9500
C21 C20 1.386(3)
C21 H21 0.9500
C14 C15 1.540(2)
C14 C16 1.541(2)
C16 H16A 0.9800
C16 H16B 0.9800
C16 H16C 0.9800
C47 C46 1.387(3)
C47 H47 0.9500
C27 C28 1.387(3)
C27 H27 0.9500
C51 C56 1.389(3)
C49 H49A 0.9800
C49 H49B 0.9800
C49 H49C 0.9800
C18 C19 1.393(3)
C18 H18 0.9500
C1 C6 1.392(3)
C1 C2 1.400(3)
C50 H50A 0.9800
C50 H50B 0.9800
C50 H50C 0.9800
C28 C29 1.385(3)
C28 H28 0.9500
C29 C30 1.381(3)
C29 H29 0.9500
C61 C63 1.521(3)
C61 C62 1.524(3)
C61 C64 1.524(3)
C6 C5 1.399(3)
C19 C20 1.379(3)
C19 H19 0.9500
C20 H20 0.9500
C30 H30 0.9500
C2 C3 1.397(3)
C2 H2 0.9500
C44 C45 1.380(3)
C44 H44 0.9500
C15 H15A 0.9800
C15 H15B 0.9800
C15 H15C 0.9800
C32 H32A 0.9900
C32 H32B 0.9900
C45 C46 1.383(3)
C45 H45 0.9500
C46 H46 0.9500
C56 C55 1.393(3)
C56 H56 0.9500
C5 C4 1.384(3)
C5 H5 0.9500
C62 H62A 0.9800
C62 H62B 0.9800
C62 H62C 0.9800
C67 C66 1.386(3)
C67 C68 1.389(3)
C67 H67 0.9500
C63 H63A 0.9800
C63 H63B 0.9800
C63 H63C 0.9800
C68 C69 1.378(3)
C68 C71 1.500(3)
C53 C54 1.379(4)
C53 H53 0.9500
C64 H64A 0.9800
C64 H64B 0.9800
C64 H64C 0.9800
C69 C70 1.377(4)
C69 H69 0.9500
C71 H71A 0.9800
C71 H71B 0.9800
C71 H71C 0.9800
C55 C54 1.373(4)
C55 H55 0.9500
C65 C66 1.365(3)
C65 C70 1.381(3)
C65 H65 0.9500
C66 H66 0.9500
C54 H54 0.9500
C70 H70 0.9500
C3 C4 1.377(4)
C3 H3 0.9500
C4 H4 0.9500
C58 H58A 0.9800
C58 H58B 0.9800
C58 H58C 0.9800
C59 H59A 0.9800
C59 H59B 0.9800
C59 H59C 0.9800
C60 H60A 0.9800
C60 H60B 0.9800
C60 H60C 0.9800
C58A H58D 0.9800
C58A H58E 0.9800
C58A H58F 0.9800
C59A H59D 0.9800
C59A H59E 0.9800
C59A H59F 0.9800
C60A H60D 0.9800
C60A H60E 0.9800
C60A H60F 0.9800
